data_7217335
loop_
_publ_author_name
'Martins, Felipe Terra'
'Corr\^ea, Rodrigo S.'
'Batista, Alzir Azevedo'
'Ellena, Javier'

_publ_section_title
;
 Quasi-enantiomeric single-nucleoside and quasi-racemic two-nucleoside
 hydrochloride salts and ruthenium complexes of cytidine and
 2&#x2032;,3&#x2032;-dideoxycytidine analogs unveiling the negligible
 structure-driving role of the 2&#x2032;,3&#x2032;-moieties
;
_journal_issue 30
_journal_name_full CrystEngComm
_journal_page_first 7013
_journal_paper_doi 10.1039/C4CE00678J
_journal_volume 16
_journal_year 2014
_chemical_absolute_configuration rmad
_chemical_compound_source 'Polymorph Screening'
_chemical_formula_moiety 'C9 H14 N3 O3, Cl'
_chemical_formula_sum 'C9 H14 Cl N3 O3'
_chemical_formula_weight 247.68
_chemical_name_common 'zalcitabine hydrochloride'
_chemical_name_systematic
;
2',3'-dideoxycytidine hydrochloride
;
_space_group_IT_number 4
_symmetry_cell_setting monoclinic
_symmetry_Int_Tables_number 4
_symmetry_space_group_name_Hall 'P 2yb'
_symmetry_space_group_name_H-M 'P 1 21 1'
_atom_sites_solution_hydrogens geom
_atom_sites_solution_primary direct
_atom_sites_solution_secondary difmap
_audit_creation_date 2008-07-31T17:12:02-00:00
_audit_creation_method 'WinGx routine CIF_UPDATE'
_cell_angle_alpha 90.00
_cell_angle_beta 105.3269(18)
_cell_angle_gamma 90.00
_cell_formula_units_Z 2
_cell_length_a 5.4672(20)
_cell_length_b 11.9780(29)
_cell_length_c 8.5397(20)
_cell_measurement_reflns_used 11644
_cell_measurement_temperature 100(2)
_cell_measurement_theta_max 27.09
_cell_measurement_theta_min 4.21
_cell_volume 539.3(3)
_computing_cell_refinement 'HKL Scalepack (Otwinowski Minor 1997)'
_computing_data_collection 'Collect (Bruker AxS BV, 1997-2004)'
_computing_data_reduction 'HKL Denzo and Scalepack (Otwinowski Minor 1997)'
_computing_structure_refinement 'SHELxL-97 (Sheldrick, 1997)'
_diffrn_ambient_temperature 100(2)
_diffrn_measured_fraction_theta_full 0.976
_diffrn_measured_fraction_theta_max 0.976
_diffrn_measurement_device '95mm CCD camera on \k-goniostat'
_diffrn_measurement_device_type KappaCCD
_diffrn_measurement_method 'CCD rotation images, thick slices'
_diffrn_radiation_probe x-ray
_diffrn_radiation_type MoK\a
_diffrn_radiation_wavelength 0.71073
_diffrn_reflns_av_R_equivalents 0.0759
_diffrn_reflns_av_sigmaI/netI 0.0440
_diffrn_reflns_limit_h_max 6
_diffrn_reflns_limit_h_min -6
_diffrn_reflns_limit_k_max 15
_diffrn_reflns_limit_k_min -15
_diffrn_reflns_limit_l_max 10
_diffrn_reflns_limit_l_min -10
_diffrn_reflns_number 11644
_diffrn_reflns_theta_full 27.09
_diffrn_reflns_theta_max 27.09
_diffrn_reflns_theta_min 4.21
_exptl_absorpt_coefficient_mu 0.351
_exptl_absorpt_correction_T_max 0.980
_exptl_absorpt_correction_T_min 0.860
_exptl_absorpt_correction_type gaussian
_exptl_absorpt_process_details
;
P. Coppens, L. Leiserowitz, D Rabinovich, Acta Cryst.
(1965), 18, 1035-1038
;
_exptl_crystal_colour colourless
_exptl_crystal_density_diffrn 1.525
_exptl_crystal_density_method 'not measured'
_exptl_crystal_description prism
_exptl_crystal_F_000 260
_exptl_crystal_size_max 0.601
_exptl_crystal_size_mid 0.115
_exptl_crystal_size_min 0.056
_refine_diff_density_max 0.246
_refine_diff_density_min -0.338
_refine_diff_density_rms 0.057
_refine_ls_abs_structure_details 'Flack H D (1983), Acta Cryst. A39, 876-881'
_refine_ls_abs_structure_Flack -0.02(7)
_refine_ls_extinction_method none
_refine_ls_goodness_of_fit_ref 1.068
_refine_ls_hydrogen_treatment mixed
_refine_ls_matrix_type full
_refine_ls_number_parameters 157
_refine_ls_number_reflns 2237
_refine_ls_number_restraints 1
_refine_ls_restrained_S_all 1.067
_refine_ls_R_factor_all 0.0413
_refine_ls_R_factor_gt 0.0403
_refine_ls_shift/su_max 0.000
_refine_ls_shift/su_mean 0.000
_refine_ls_structure_factor_coef Fsqd
_refine_ls_weighting_details 'calc w=1/[\s^2^(Fo^2^)+(0.0668P)^2^+0.1349P] where P=(Fo^2^+2Fc^2^)/3'
_refine_ls_weighting_scheme calc
_refine_ls_wR_factor_gt 0.1035
_refine_ls_wR_factor_ref 0.1053
_reflns_number_gt 2183
_reflns_number_total 2237
_reflns_threshold_expression >2sigma(I)
_cod_duplicate_entry 7215881
_cod_data_source_file c4ce00678j2.cif
_cod_data_source_block ZalHCl_LT
_cod_original_sg_symbol_H-M P21
_cod_database_code 7217335

loop_
_symmetry_equiv_pos_as_xyz
'x, y, z'
'-x, y+1/2, -z'

loop_
_atom_site_label
_atom_site_type_symbol
_atom_site_fract_x
_atom_site_fract_y
_atom_site_fract_z
_atom_site_U_iso_or_equiv
_atom_site_adp_type
_atom_site_occupancy
_atom_site_symmetry_multiplicity
_atom_site_calc_flag
_atom_site_refinement_flags
Cl1 Cl 0.51160(9) 0.07505(5) 0.11415(6) 0.03058(16) Uani 1 1 d .
O2 O 1.0274(3) 0.52686(13) 0.1974(2) 0.0299(4) Uani 1 1 d .
N1 N 0.8832(4) 0.69766(16) 0.2494(2) 0.0259(4) Uani 1 1 d .
O1' O 0.5558(3) 0.71463(14) 0.38127(19) 0.0286(3) Uani 1 1 d .
O5' O 0.5586(4) 0.88947(16) 0.7317(2) 0.0356(4) Uani 1 1 d .
N4 N 1.3099(4) 0.82978(17) -0.0284(2) 0.0298(4) Uani 1 1 d .
N3 N 1.1470(4) 0.67883(16) 0.0764(2) 0.0263(4) Uani 1 1 d .
C4' C 0.6116(4) 0.74288(19) 0.5526(3) 0.0277(4) Uani 1 1 d .
H4' H 0.5092 0.6954 0.6041 0.033 Uiso 1 1 calc R
C2 C 1.0192(5) 0.62842(18) 0.1751(3) 0.0256(5) Uani 1 1 d .
C6 C 0.8836(4) 0.81089(19) 0.2274(3) 0.0272(4) Uani 1 1 d .
H6 H 0.7855 0.8553 0.2765 0.033 Uiso 1 1 calc R
C1' C 0.7400(4) 0.64080(18) 0.3545(3) 0.0274(5) Uani 1 1 d .
H1' H 0.6586 0.5730 0.3009 0.033 Uiso 1 1 calc R
C5 C 1.0211(4) 0.86018(19) 0.1370(3) 0.0285(5) Uani 1 1 d .
H5 H 1.0217 0.9374 0.1257 0.034 Uiso 1 1 calc R
C2' C 0.9159(5) 0.6117(2) 0.5201(3) 0.0311(5) Uani 1 1 d .
H2'y H 1.0896 0.6025 0.5143 0.037 Uiso 1 1 calc R
H2'x H 0.8614 0.5441 0.5637 0.037 Uiso 1 1 calc R
C5' C 0.5374(5) 0.8635(2) 0.5663(3) 0.0324(5) Uani 1 1 d .
H5'x H 0.6476 0.9120 0.5246 0.039 Uiso 1 1 calc R
H5'y H 0.3644 0.8754 0.5023 0.039 Uiso 1 1 calc R
C3' C 0.8885(4) 0.7142(2) 0.6221(3) 0.0305(5) Uani 1 1 d .
H3'y H 0.9253 0.6959 0.7367 0.037 Uiso 1 1 calc R
H3'x H 0.9979 0.7747 0.6071 0.037 Uiso 1 1 calc R
C4 C 1.1645(4) 0.79137(19) 0.0598(3) 0.0260(4) Uani 1 1 d .
H4Ny H 1.342(6) 0.903(3) -0.027(4) 0.031 Uiso 1 1 d .
H5'O H 0.692(6) 0.923(3) 0.770(4) 0.039 Uiso 1 1 d .
H4Nx H 1.411(6) 0.766(3) -0.069(4) 0.031 Uiso 1 1 d .
H3 H 1.238(6) 0.632(3) 0.032(4) 0.031 Uiso 1 1 d .

loop_
_atom_site_aniso_label
_atom_site_aniso_U_11
_atom_site_aniso_U_22
_atom_site_aniso_U_33
_atom_site_aniso_U_23
_atom_site_aniso_U_13
_atom_site_aniso_U_12
Cl1 0.0324(3) 0.0282(3) 0.0330(3) 0.0018(2) 0.01193(19) 0.0039(2)
O2 0.0326(9) 0.0255(9) 0.0320(8) 0.0006(7) 0.0092(7) 0.0008(7)
N1 0.0283(9) 0.0227(9) 0.0277(9) -0.0007(7) 0.0092(7) -0.0003(7)
O1' 0.0287(7) 0.0323(8) 0.0247(8) -0.0028(6) 0.0068(6) 0.0010(6)
O5' 0.0380(9) 0.0374(9) 0.0357(9) -0.0090(7) 0.0172(7) -0.0070(7)
N4 0.0324(10) 0.0281(10) 0.0304(10) 0.0006(8) 0.0111(8) -0.0034(8)
N3 0.0271(9) 0.0250(9) 0.0279(9) -0.0013(7) 0.0089(7) 0.0000(7)
C4' 0.0316(11) 0.0285(11) 0.0243(10) -0.0017(8) 0.0096(8) -0.0021(8)
C2 0.0277(11) 0.0237(11) 0.0250(11) -0.0002(8) 0.0060(9) 0.0017(8)
C6 0.0291(11) 0.0240(10) 0.0283(10) 0.0001(8) 0.0073(9) 0.0024(8)
C1' 0.0292(11) 0.0255(11) 0.0287(11) 0.0001(8) 0.0099(9) -0.0003(8)
C5 0.0308(11) 0.0226(10) 0.0319(11) 0.0008(8) 0.0079(9) 0.0002(8)
C2' 0.0354(12) 0.0296(11) 0.0285(11) 0.0009(9) 0.0090(9) 0.0009(9)
C5' 0.0374(12) 0.0297(11) 0.0322(12) -0.0010(9) 0.0129(9) 0.0000(9)
C3' 0.0298(11) 0.0339(12) 0.0258(10) 0.0006(9) 0.0039(8) -0.0009(9)
C4 0.0243(10) 0.0266(10) 0.0257(10) -0.0005(8) 0.0040(8) -0.0007(8)

loop_
_geom_angle_atom_site_label_1
_geom_angle_atom_site_label_2
_geom_angle_atom_site_label_3
_geom_angle
C6 N1 C2 120.9(2)
C6 N1 C1' 123.45(19)
C2 N1 C1' 115.65(18)
C1' O1' C4' 109.96(17)
C4 N3 C2 124.2(2)
O1' C4' C3' 105.34(17)
O1' C4' C5' 108.10(18)
C3' C4' C5' 116.6(2)
O2 C2 N3 121.8(2)
O2 C2 N1 121.8(2)
N3 C2 N1 116.34(19)
C5 C6 N1 122.3(2)
O1' C1' N1 108.75(17)
O1' C1' C2' 107.26(19)
N1 C1' C2' 110.95(18)
C6 C5 C4 118.2(2)
C1' C2' C3' 102.18(18)
O5' C5' C4' 109.4(2)
C4' C3' C2' 101.36(18)
N4 C4 N3 118.4(2)
N4 C4 C5 123.8(2)
N3 C4 C5 117.7(2)

loop_
_geom_bond_atom_site_label_1
_geom_bond_atom_site_label_2
_geom_bond_distance
O2 C2 1.230(3)
N1 C6 1.369(3)
N1 C2 1.375(3)
N1 C1' 1.501(3)
O1' C1' 1.404(3)
O1' C4' 1.453(3)
O5' C5' 1.421(3)
N4 C4 1.315(3)
N3 C4 1.361(3)
N3 C2 1.369(3)
C4' C3' 1.512(3)
C4' C5' 1.513(3)
C6 C5 1.347(3)
C1' C2' 1.526(3)
C5 C4 1.415(3)
C2' C3' 1.535(3)
